data_1510578
loop_
_publ_author_name
'Weithaler, C.'
'Klepp, K.O.'

_publ_section_title
;
 Preparation and crystal structures of the new gold rich thioauratesRb4
 Au6 S5 and Cs4 Au6 S5
;
_journal_name_full 'Journal of Alloys Compd.'
_journal_page_first 12
_journal_page_last 18
_journal_paper_doi 10.1016/S0925-8388(96)02362-6
_journal_volume 243
_journal_year 1996
_chemical_formula_sum 'Au6 Cs4 S5'
_chemical_name_systematic 'Cs4 (Au6 S5)'
_space_group_IT_number 157
_symmetry_space_group_name_Hall 'P 3 -2'
_symmetry_space_group_name_H-M 'P 3 1 m'
_cell_angle_alpha 90
_cell_angle_beta 90
_cell_angle_gamma 120
_cell_formula_units_Z 1
_cell_length_a 10.243
_cell_length_b 10.243
_cell_length_c 5.29
_cell_volume 480.663
_citation_journal_id_ASTM JALCEU
_cod_data_source_file gold_681.cif
_cod_data_source_block Au6Cs4S5
_cod_database_code 1510578

loop_
_symmetry_equiv_pos_as_xyz
x,y,z
-y,x-y,z
-x+y,-x,z
y,x,z
-x,-x+y,z
x-y,-y,z

loop_
_atom_site_label
_atom_site_type_symbol
_atom_site_fract_x
_atom_site_fract_y
_atom_site_fract_z
_atom_site_occupancy
_atom_site_U_iso_or_equiv
Au1 Au+1 0.7142 0.5444 0.077 1 0.0
S2 S-2 0.752 0.752 0.305 1 0.0
Cs1 Cs+1 0 0 0.835 1 0.0
Cs2 Cs+1 0 0.6009 0.552 1 0.0
S1 S-2 0.3333 0.6667 0.85 1 0.0
